data_4514029
loop_
_publ_author_name
'Odrobina, Jann'
'Scholz, Julius'
'Pannwitz, Andrea'
'Franc\`as, Laia'
'Dechert, Sebastian'
'Llobet, Antoni'
'Jooss, Christian'
'Meyer, Franc'

_publ_section_title
;
 Backbone Immobilization of the Bis(bipyridyl)pyrazolate Diruthenium
 Catalyst for Electrochemical Water Oxidation
;
_journal_issue 3
_journal_name_full 'ACS Catalysis'
_journal_page_first 2116
_journal_paper_doi 10.1021/acscatal.6b02860
_journal_volume 7
_journal_year 2017
_chemical_formula_moiety 'C52 H42 N10 O4 Ru2 2+, 2(F6 P -), 3(C3 H6 O)'
_chemical_formula_sum 'C61 H60 F12 N10 O7 P2 Ru2'
_chemical_formula_weight 1537.27
_space_group_crystal_system monoclinic
_space_group_IT_number 15
_space_group_name_Hall '-C 2yc'
_space_group_name_H-M_alt 'C 1 2/c 1'
_symmetry_space_group_name_Hall '-C 2yc'
_symmetry_space_group_name_H-M 'C 1 2/c 1'
_atom_sites_solution_hydrogens geom
_audit_creation_method SHELXL-2014/7
_cell_angle_alpha 90
_cell_angle_beta 90.788(3)
_cell_angle_gamma 90
_cell_formula_units_Z 4
_cell_length_a 18.7376(7)
_cell_length_b 22.1944(8)
_cell_length_c 15.7519(6)
_cell_measurement_reflns_used 41007
_cell_measurement_temperature 133(2)
_cell_measurement_theta_max 25.700
_cell_measurement_theta_min 1.422
_cell_volume 6550.1(4)
_computing_cell_refinement 'X-AREA (Stoe & Cie, 2002)'
_computing_data_collection 'X-AREA (Stoe & Cie, 2002)'
_computing_data_reduction 'X-AREA (Stoe & Cie, 2002)'
_computing_molecular_graphics 'DIAMOND (Brandenburg, 2012)'
_computing_publication_material 'SHELXL-2014 (Sheldrick, 2014)'
_computing_structure_refinement 'SHELXL-2014/7 (Sheldrick, 2014)'
_computing_structure_solution 'SHELXS-2014 (Sheldrick, 2014)'
_diffrn_ambient_temperature 133(2)
_diffrn_measured_fraction_theta_full 0.999
_diffrn_measured_fraction_theta_max 0.990
_diffrn_measurement_device_type 'Stoe IPDS II'
_diffrn_measurement_method \w
_diffrn_radiation_type MoK\a
_diffrn_radiation_wavelength 0.71073
_diffrn_reflns_av_R_equivalents 0.0602
_diffrn_reflns_av_unetI/netI 0.0338
_diffrn_reflns_Laue_measured_fraction_full 0.999
_diffrn_reflns_Laue_measured_fraction_max 0.990
_diffrn_reflns_limit_h_max 22
_diffrn_reflns_limit_h_min -22
_diffrn_reflns_limit_k_max 26
_diffrn_reflns_limit_k_min -26
_diffrn_reflns_limit_l_max 19
_diffrn_reflns_limit_l_min -19
_diffrn_reflns_number 41007
_diffrn_reflns_point_group_measured_fraction_full 0.999
_diffrn_reflns_point_group_measured_fraction_max 0.990
_diffrn_reflns_theta_full 25.242
_diffrn_reflns_theta_max 25.700
_diffrn_reflns_theta_min 1.422
_diffrn_source 'fine-focus sealed tube'
_exptl_absorpt_coefficient_mu 0.603
_exptl_absorpt_correction_T_max 0.9657
_exptl_absorpt_correction_T_min 0.8535
_exptl_absorpt_correction_type numerical
_exptl_absorpt_process_details 'X-RED (Stoe & Cie, 2002)'
_exptl_crystal_colour 'dark red'
_exptl_crystal_density_diffrn 1.559
_exptl_crystal_description block
_exptl_crystal_F_000 3112
_exptl_crystal_size_max 0.500
_exptl_crystal_size_mid 0.140
_exptl_crystal_size_min 0.060
_refine_diff_density_max 0.686
_refine_diff_density_min -0.555
_refine_diff_density_rms 0.077
_refine_ls_extinction_method none
_refine_ls_goodness_of_fit_ref 1.028
_refine_ls_hydrogen_treatment constr
_refine_ls_matrix_type full
_refine_ls_number_parameters 492
_refine_ls_number_reflns 6170
_refine_ls_number_restraints 154
_refine_ls_restrained_S_all 1.017
_refine_ls_R_factor_all 0.0558
_refine_ls_R_factor_gt 0.0419
_refine_ls_shift/su_max 0.002
_refine_ls_shift/su_mean 0.000
_refine_ls_structure_factor_coef Fsqd
_refine_ls_weighting_details 'w=1/[\s^2^(Fo^2^)+(0.0767P)^2^+0.6370P] where P=(Fo^2^+2Fc^2^)/3'
_refine_ls_weighting_scheme calc
_refine_ls_wR_factor_gt 0.1087
_refine_ls_wR_factor_ref 0.1143
_reflns_Friedel_coverage 0.000
_reflns_number_gt 5001
_reflns_number_total 6170
_reflns_threshold_expression 'I > 2\s(I)'
_cod_data_source_file cs6b02860_si_002.cif
_cod_data_source_block ap3-[LCOOHRu2(OAc)](PF6)2
_cod_depositor_comments 'Adding full bibliography for 4514028--4514029.cif.'
_cod_database_code 4514029
_shelx_shelxl_version_number 2014/7
_shelx_space_group_comment
;
The symmetry employed for this shelxl refinement is uniquely defined
by the following loop, which should always be used as a source of
symmetry information in preference to the above space-group names.
They are only intended as comments.
;
_shelx_estimated_absorpt_t_min 0.752
_shelx_estimated_absorpt_t_max 0.965

loop_
_space_group_symop_operation_xyz
'x, y, z'
'-x, y, -z+1/2'
'x+1/2, y+1/2, z'
'-x+1/2, y+1/2, -z+1/2'
'-x, -y, -z'
'x, -y, z-1/2'
'-x+1/2, -y+1/2, -z'
'x+1/2, -y+1/2, z-1/2'

loop_
_atom_site_label
_atom_site_type_symbol
_atom_site_fract_x
_atom_site_fract_y
_atom_site_fract_z
_atom_site_U_iso_or_equiv
_atom_site_adp_type
_atom_site_occupancy
_atom_site_site_symmetry_order
_atom_site_calc_flag
_atom_site_refinement_flags_posn
_atom_site_refinement_flags_adp
_atom_site_refinement_flags_occupancy
_atom_site_disorder_assembly
_atom_site_disorder_group
Ru1 Ru 0.43406(2) 0.78630(2) 0.64092(2) 0.03463(11) Uani 1 1 d . . . . .
N1 N 0.48136(15) 0.72302(11) 0.71384(18) 0.0365(6) Uani 1 1 d . . . . .
N2 N 0.40840(14) 0.71289(12) 0.57965(17) 0.0367(6) Uani 1 1 d . . . . .
N3 N 0.37525(15) 0.82327(13) 0.54190(18) 0.0409(6) Uani 1 1 d . . . . .
N4 N 0.52815(16) 0.80026(13) 0.57365(19) 0.0449(7) Uani 1 1 d . . . . .
N5 N 0.34163(15) 0.78167(12) 0.71374(18) 0.0388(6) Uani 1 1 d . . . . .
O1 O 0.44250(17) 0.33868(13) 0.7665(3) 0.0832(11) Uani 1 1 d . . . . .
H1 H 0.4492 0.3013 0.7646 0.125 Uiso 0.5 1 calc R U P . .
O2 O 0.45557(13) 0.87039(10) 0.70011(16) 0.0439(6) Uani 1 1 d . . . . .
C1 C 0.5000 0.62560(19) 0.7500 0.0351(9) Uani 1 2 d S T P . .
C2 C 0.46930(17) 0.66425(14) 0.6900(2) 0.0366(7) Uani 1 1 d . . . . .
C3 C 0.5000 0.5587(2) 0.7500 0.0351(9) Uani 1 2 d S T P . .
C4 C 0.43898(19) 0.52654(16) 0.7705(3) 0.0464(8) Uani 1 1 d . . . . .
H4 H 0.3967 0.5477 0.7847 0.056 Uiso 1 1 calc R U . . .
C5 C 0.43889(19) 0.46433(16) 0.7707(3) 0.0471(8) Uani 1 1 d . . . . .
H5 H 0.3967 0.4431 0.7850 0.056 Uiso 1 1 calc R U . . .
C6 C 0.5000 0.4326(2) 0.7500 0.0393(10) Uani 1 2 d S T P . .
C7 C 0.5000 0.3657(2) 0.7500 0.0564(14) Uani 1 2 d S T P . .
C8 C 0.42846(17) 0.65795(14) 0.6105(2) 0.0363(7) Uani 1 1 d . . . . .
C9 C 0.40971(19) 0.60636(16) 0.5670(2) 0.0444(8) Uani 1 1 d . . . . .
H9 H 0.4230 0.5679 0.5886 0.053 Uiso 1 1 calc R U . . .
C10 C 0.3710(2) 0.61096(17) 0.4908(2) 0.0484(9) Uani 1 1 d . . . . .
H10 H 0.3585 0.5757 0.4600 0.058 Uiso 1 1 calc R U . . .
C11 C 0.3512(2) 0.66670(18) 0.4607(2) 0.0481(8) Uani 1 1 d . . . . .
H11 H 0.3251 0.6701 0.4088 0.058 Uiso 1 1 calc R U . . .
C12 C 0.36945(18) 0.71800(15) 0.5062(2) 0.0401(7) Uani 1 1 d . . . . .
C13 C 0.35054(19) 0.78112(16) 0.4854(2) 0.0430(8) Uani 1 1 d . . . . .
C14 C 0.3115(2) 0.79798(18) 0.4142(2) 0.0519(9) Uani 1 1 d . . . . .
H14 H 0.2950 0.7681 0.3754 0.062 Uiso 1 1 calc R U . . .
C15 C 0.2962(2) 0.85773(19) 0.3990(3) 0.0586(10) Uani 1 1 d . . . . .
H15 H 0.2693 0.8695 0.3502 0.070 Uiso 1 1 calc R U . . .
C16 C 0.3208(2) 0.89986(19) 0.4559(3) 0.0549(10) Uani 1 1 d . . . . .
H16 H 0.3110 0.9414 0.4468 0.066 Uiso 1 1 calc R U . . .
C17 C 0.3597(2) 0.88179(16) 0.5266(2) 0.0466(8) Uani 1 1 d . . . . .
H17 H 0.3761 0.9115 0.5657 0.056 Uiso 1 1 calc R U . . .
C18A C 0.5448(3) 0.8580(2) 0.5531(3) 0.0521(12) Uani 0.794(5) 1 d . U P A 1
H18A H 0.5115 0.8891 0.5648 0.063 Uiso 0.794(5) 1 calc R U P A 1
C19A C 0.6081(3) 0.8726(3) 0.5159(4) 0.0610(14) Uani 0.794(5) 1 d . U P A 1
H19A H 0.6177 0.9132 0.5009 0.073 Uiso 0.794(5) 1 calc R U P A 1
C20A C 0.6581(9) 0.8282(8) 0.5002(6) 0.061(3) Uani 0.794(5) 1 d . U P A 1
H20A H 0.7027 0.8375 0.4754 0.074 Uiso 0.794(5) 1 calc R U P A 1
C21A C 0.6405(3) 0.7698(3) 0.5221(3) 0.0558(13) Uani 0.794(5) 1 d . U P A 1
H21A H 0.6730 0.7378 0.5116 0.067 Uiso 0.794(5) 1 calc R U P A 1
C22A C 0.5756(2) 0.7579(2) 0.5592(3) 0.0441(11) Uani 0.794(5) 1 d . U P A 1
H22A H 0.5648 0.7177 0.5748 0.053 Uiso 0.794(5) 1 calc R U P A 1
C18B C 0.5888(8) 0.8114(8) 0.6020(11) 0.040(4) Uani 0.206(5) 1 d . U P A 2
H18B H 0.5933 0.8112 0.6621 0.049 Uiso 0.206(5) 1 calc R U P A 2
C19B C 0.6504(9) 0.8239(9) 0.5591(16) 0.050(5) Uani 0.206(5) 1 d . U P A 2
H19B H 0.6927 0.8349 0.5894 0.060 Uiso 0.206(5) 1 calc R U P A 2
C20B C 0.650(3) 0.821(3) 0.474(3) 0.058(9) Uani 0.206(5) 1 d . U P A 2
H20B H 0.6920 0.8308 0.4439 0.070 Uiso 0.206(5) 1 calc R U P A 2
C22B C 0.5320(10) 0.7908(8) 0.4785(12) 0.046(4) Uani 0.206(5) 1 d . U P A 2
H22B H 0.4909 0.7757 0.4495 0.056 Uiso 0.206(5) 1 calc R U P A 2
C21B C 0.5916(12) 0.8028(11) 0.4324(11) 0.064(6) Uani 0.206(5) 1 d . . P A 2
H21B H 0.5913 0.7986 0.3724 0.077 Uiso 0.206(5) 1 calc R U P A 2
C23 C 0.3028(2) 0.83207(16) 0.7241(2) 0.0456(8) Uani 1 1 d . . . . .
H23 H 0.3199 0.8688 0.7012 0.055 Uiso 1 1 calc R U . . .
C24 C 0.2386(2) 0.83223(18) 0.7669(2) 0.0544(10) Uani 1 1 d . . . . .
H24 H 0.2119 0.8684 0.7723 0.065 Uiso 1 1 calc R U . . .
C25 C 0.2139(2) 0.77894(18) 0.8018(3) 0.0558(10) Uani 1 1 d . . . . .
H25 H 0.1700 0.7780 0.8312 0.067 Uiso 1 1 calc R U . . .
C26 C 0.2539(2) 0.72781(17) 0.7933(2) 0.0491(9) Uani 1 1 d . . . . .
H26 H 0.2385 0.6909 0.8174 0.059 Uiso 1 1 calc R U . . .
C27 C 0.31670(19) 0.73052(16) 0.7491(2) 0.0411(8) Uani 1 1 d . . . . .
H27 H 0.3439 0.6947 0.7433 0.049 Uiso 1 1 calc R U . . .
C28 C 0.5000 0.8948(2) 0.7500 0.0451(11) Uani 1 2 d S T P . .
C29 C 0.5000 0.9631(3) 0.7500 0.074(2) Uani 1 2 d S T P . .
H29A H 0.4841 0.9778 0.6942 0.111 Uiso 0.5 1 calc R U P . .
H29B H 0.5484 0.9778 0.7621 0.111 Uiso 0.5 1 calc R U P . .
H29C H 0.4676 0.9778 0.7936 0.111 Uiso 0.5 1 calc R U P . .
O3 O 0.6593(3) 0.63869(19) 0.4558(4) 0.139(2) Uani 1 1 d D . . . .
C31 C 0.6951(3) 0.5414(2) 0.4237(3) 0.0737(13) Uani 1 1 d D . . . .
H31A H 0.6752 0.5007 0.4277 0.111 Uiso 1 1 calc R U . . .
H31B H 0.7054 0.5506 0.3642 0.111 Uiso 1 1 calc R U . . .
H31C H 0.7393 0.5438 0.4575 0.111 Uiso 1 1 calc R U . . .
C32 C 0.6444(3) 0.5843(2) 0.4553(4) 0.0822(15) Uani 1 1 d D . . . .
C33 C 0.5774(3) 0.5590(3) 0.4881(4) 0.103(2) Uani 1 1 d D . . . .
H33A H 0.5776 0.5151 0.4810 0.155 Uiso 1 1 calc R U . . .
H33B H 0.5732 0.5688 0.5485 0.155 Uiso 1 1 calc R U . . .
H33C H 0.5368 0.5761 0.4566 0.155 Uiso 1 1 calc R U . . .
P1 P 0.77843(5) 0.53147(4) 0.67778(6) 0.0488(2) Uani 1 1 d . . . . .
F1 F 0.72217(15) 0.48046(13) 0.65352(19) 0.0825(8) Uani 1 1 d . . . . .
F2 F 0.82136(19) 0.48472(16) 0.7319(3) 0.1167(13) Uani 1 1 d . . . . .
F3 F 0.8245(2) 0.51389(15) 0.5985(2) 0.1151(14) Uani 1 1 d . . . . .
F4 F 0.7347(2) 0.57756(16) 0.6229(2) 0.1097(12) Uani 1 1 d . . . . .
F5 F 0.73221(14) 0.54856(15) 0.75714(17) 0.0850(9) Uani 1 1 d . . . . .
F6 F 0.83351(14) 0.58360(12) 0.7008(2) 0.0800(8) Uani 1 1 d . . . . .
O4 O 0.4537(5) 0.2224(3) 0.8043(6) 0.098(3) Uani 0.5 1 d D U P B -3
C41 C 0.4830(7) 0.1203(4) 0.8011(11) 0.129(6) Uani 0.5 1 d D U P B -3
H41A H 0.5042 0.0932 0.7593 0.193 Uiso 0.5 1 calc R U P B -3
H41B H 0.5131 0.1212 0.8525 0.193 Uiso 0.5 1 calc R U P B -3
H41C H 0.4353 0.1059 0.8154 0.193 Uiso 0.5 1 calc R U P B -3
C43 C 0.4778(6) 0.1816(4) 0.7652(8) 0.084(3) Uani 0.5 1 d D U P B -3
C42 C 0.4993(11) 0.1912(8) 0.6760(9) 0.131(6) Uani 0.5 1 d D U P B -3
H42A H 0.5180 0.1534 0.6529 0.197 Uiso 0.5 1 calc R U P B -3
H42B H 0.4578 0.2041 0.6422 0.197 Uiso 0.5 1 calc R U P B -3
H42C H 0.5364 0.2223 0.6740 0.197 Uiso 0.5 1 calc R U P B -3

loop_
_atom_site_aniso_label
_atom_site_aniso_U_11
_atom_site_aniso_U_22
_atom_site_aniso_U_33
_atom_site_aniso_U_23
_atom_site_aniso_U_13
_atom_site_aniso_U_12
Ru1 0.03244(16) 0.03084(16) 0.04046(16) 0.00229(11) -0.00424(10) 0.00063(11)
N1 0.0331(14) 0.0328(14) 0.0434(15) -0.0022(11) -0.0082(11) -0.0030(11)
N2 0.0314(14) 0.0395(15) 0.0391(14) 0.0015(11) -0.0012(11) 0.0013(12)
N3 0.0370(15) 0.0396(15) 0.0462(16) 0.0075(12) 0.0007(12) 0.0016(12)
N4 0.0413(17) 0.0418(16) 0.0516(17) 0.0053(13) -0.0003(13) -0.0018(13)
N5 0.0398(15) 0.0363(15) 0.0403(15) 0.0000(11) -0.0043(12) 0.0027(12)
O1 0.0579(19) 0.0361(15) 0.156(3) 0.0077(17) 0.031(2) -0.0021(13)
O2 0.0423(13) 0.0340(12) 0.0553(14) -0.0009(11) -0.0059(11) -0.0010(10)
C1 0.030(2) 0.031(2) 0.045(2) 0.000 -0.0028(18) 0.000
C2 0.0333(17) 0.0311(16) 0.0452(18) 0.0013(13) -0.0042(13) -0.0004(13)
C3 0.034(2) 0.031(2) 0.040(2) 0.000 -0.0060(18) 0.000
C4 0.0328(18) 0.0375(18) 0.069(2) 0.0004(16) 0.0032(16) 0.0040(14)
C5 0.0378(19) 0.0375(18) 0.066(2) 0.0045(16) 0.0048(16) -0.0020(15)
C6 0.043(3) 0.032(2) 0.043(3) 0.000 -0.003(2) 0.000
C7 0.063(4) 0.038(3) 0.069(4) 0.000 0.013(3) 0.000
C8 0.0338(17) 0.0357(16) 0.0394(16) 0.0015(13) -0.0028(13) -0.0006(13)
C9 0.044(2) 0.0375(18) 0.052(2) -0.0037(15) -0.0091(15) -0.0024(15)
C10 0.050(2) 0.047(2) 0.047(2) -0.0090(16) -0.0076(16) -0.0036(17)
C11 0.048(2) 0.058(2) 0.0380(18) -0.0015(16) -0.0065(15) -0.0029(18)
C12 0.0358(18) 0.0466(19) 0.0379(17) 0.0032(14) -0.0009(13) 0.0009(15)
C13 0.0380(18) 0.049(2) 0.0418(18) 0.0040(15) -0.0001(14) -0.0004(15)
C14 0.052(2) 0.056(2) 0.048(2) 0.0089(17) -0.0041(17) 0.0003(18)
C15 0.057(2) 0.066(3) 0.052(2) 0.0162(19) -0.0095(18) 0.007(2)
C16 0.056(2) 0.050(2) 0.058(2) 0.0153(18) -0.0049(18) 0.0056(19)
C17 0.046(2) 0.0408(19) 0.053(2) 0.0099(15) -0.0027(16) 0.0033(16)
C18A 0.050(3) 0.047(3) 0.059(3) 0.004(2) 0.008(2) -0.005(2)
C19A 0.058(3) 0.058(3) 0.068(3) 0.003(3) 0.013(3) -0.014(2)
C20A 0.048(5) 0.079(5) 0.057(6) -0.003(5) 0.016(5) -0.010(3)
C21A 0.047(3) 0.070(3) 0.051(3) -0.008(2) 0.007(2) 0.005(2)
C22A 0.043(3) 0.047(2) 0.043(2) -0.0031(19) 0.0008(19) 0.005(2)
C18B 0.029(8) 0.049(9) 0.043(8) 0.002(7) -0.007(6) -0.004(7)
C19B 0.027(8) 0.066(12) 0.058(12) -0.010(10) 0.000(7) -0.007(8)
C20B 0.043(16) 0.07(2) 0.060(14) 0.011(18) 0.013(15) 0.006(15)
C22B 0.040(10) 0.045(9) 0.053(10) -0.004(8) -0.008(7) 0.004(8)
C21B 0.072(14) 0.097(16) 0.023(8) 0.007(9) 0.002(8) 0.015(12)
C23 0.048(2) 0.0403(18) 0.048(2) 0.0004(15) 0.0007(16) 0.0060(16)
C24 0.055(2) 0.052(2) 0.056(2) -0.0047(18) 0.0090(18) 0.0123(19)
C25 0.049(2) 0.063(2) 0.056(2) -0.0028(18) 0.0141(18) 0.0032(19)
C26 0.054(2) 0.050(2) 0.0435(19) 0.0049(16) 0.0049(16) -0.0018(17)
C27 0.0424(19) 0.0393(17) 0.0414(18) 0.0016(14) -0.0050(14) 0.0016(15)
C28 0.045(3) 0.030(2) 0.061(3) 0.000 -0.005(2) 0.000
C29 0.075(4) 0.039(3) 0.107(5) 0.000 -0.033(4) 0.000
O3 0.186(6) 0.061(3) 0.171(5) 0.016(3) 0.023(4) 0.002(3)
C31 0.081(3) 0.068(3) 0.072(3) 0.008(2) 0.005(2) -0.005(3)
C32 0.104(4) 0.059(3) 0.083(3) 0.000(2) -0.005(3) 0.013(3)
C33 0.083(4) 0.120(5) 0.108(5) -0.019(4) 0.018(3) 0.036(4)
P1 0.0452(5) 0.0465(5) 0.0551(6) -0.0049(4) 0.0107(4) -0.0020(4)
F1 0.0730(18) 0.0803(18) 0.095(2) -0.0287(15) 0.0186(15) -0.0300(15)
F2 0.091(2) 0.093(2) 0.165(4) 0.037(2) -0.029(2) 0.0083(19)
F3 0.118(3) 0.100(2) 0.129(3) -0.050(2) 0.080(2) -0.037(2)
F4 0.136(3) 0.089(2) 0.103(2) 0.0230(19) -0.033(2) 0.010(2)
F5 0.0618(16) 0.124(2) 0.0702(17) -0.0402(16) 0.0180(13) -0.0282(16)
F6 0.0622(16) 0.0692(17) 0.109(2) -0.0245(15) 0.0202(15) -0.0216(13)
O4 0.104(6) 0.046(3) 0.145(7) 0.016(4) 0.066(6) 0.012(4)
C41 0.077(8) 0.046(5) 0.263(18) 0.008(7) 0.019(10) 0.016(5)
C43 0.061(7) 0.046(4) 0.147(10) -0.009(6) 0.023(7) 0.001(4)
C42 0.131(15) 0.137(13) 0.127(11) -0.050(8) 0.021(11) -0.001(13)

loop_
_atom_type_symbol
_atom_type_description
_atom_type_scat_dispersion_real
_atom_type_scat_dispersion_imag
_atom_type_scat_source
C C 0.0033 0.0016 'International Tables Vol C Tables 4.2.6.8 and 6.1.1.4'
H H 0.0000 0.0000 'International Tables Vol C Tables 4.2.6.8 and 6.1.1.4'
N N 0.0061 0.0033 'International Tables Vol C Tables 4.2.6.8 and 6.1.1.4'
O O 0.0106 0.0060 'International Tables Vol C Tables 4.2.6.8 and 6.1.1.4'
F F 0.0171 0.0103 'International Tables Vol C Tables 4.2.6.8 and 6.1.1.4'
P P 0.1023 0.0942 'International Tables Vol C Tables 4.2.6.8 and 6.1.1.4'
Ru Ru -1.2594 0.8363 'International Tables Vol C Tables 4.2.6.8 and 6.1.1.4'

loop_
_geom_angle_atom_site_label_1
_geom_angle_atom_site_label_2
_geom_angle_atom_site_label_3
_geom_angle
_geom_angle_site_symmetry_1
_geom_angle_site_symmetry_3
N2 Ru1 N1 78.64(11) . .
N2 Ru1 N3 80.39(11) . .
N1 Ru1 N3 159.03(11) . .
N2 Ru1 N4 94.40(11) . .
N1 Ru1 N4 91.42(12) . .
N3 Ru1 N4 90.18(11) . .
N2 Ru1 N5 91.72(11) . .
N1 Ru1 N5 90.81(11) . .
N3 Ru1 N5 89.80(11) . .
N4 Ru1 N5 173.79(11) . .
N2 Ru1 O2 174.83(10) . .
N1 Ru1 O2 106.46(10) . .
N3 Ru1 O2 94.50(10) . .
N4 Ru1 O2 86.33(11) . .
N5 Ru1 O2 87.48(10) . .
N1 N1 C2 108.44(17) 2_656 .
N1 N1 Ru1 135.40(8) 2_656 .
C2 N1 Ru1 115.9(2) . .
C8 N2 C12 121.2(3) . .
C8 N2 Ru1 120.4(2) . .
C12 N2 Ru1 118.4(2) . .
C17 N3 C13 118.1(3) . .
C17 N3 Ru1 128.8(3) . .
C13 N3 Ru1 113.0(2) . .
C22A N4 C18A 118.3(4) . .
C18B N4 C22B 109.1(11) . .
C18B N4 Ru1 128.4(8) . .
C22A N4 Ru1 123.9(3) . .
C18A N4 Ru1 117.3(3) . .
C22B N4 Ru1 122.1(7) . .
C23 N5 C27 117.3(3) . .
C23 N5 Ru1 118.6(2) . .
C27 N5 Ru1 124.1(2) . .
C28 O2 Ru1 140.5(2) . .
C2 C1 C2 104.1(4) 2_656 .
C2 C1 C3 127.97(19) 2_656 .
C2 C1 C3 127.97(19) . .
N1 C2 C1 109.5(3) . .
N1 C2 C8 113.9(3) . .
C1 C2 C8 136.6(3) . .
C4 C3 C4 118.2(4) 2_656 .
C4 C3 C1 120.9(2) 2_656 .
C4 C3 C1 120.9(2) . .
C5 C4 C3 121.0(3) . .
C4 C5 C6 120.4(3) . .
C5 C6 C5 119.0(4) . 2_656
C5 C6 C7 120.5(2) . .
C5 C6 C7 120.5(2) 2_656 .
O1 C7 O1 123.4(5) 2_656 .
O1 C7 C6 118.3(3) 2_656 .
O1 C7 C6 118.3(3) . .
N2 C8 C9 119.9(3) . .
N2 C8 C2 110.9(3) . .
C9 C8 C2 129.1(3) . .
C8 C9 C10 119.5(3) . .
C11 C10 C9 119.8(3) . .
C10 C11 C12 119.9(3) . .
N2 C12 C11 119.7(3) . .
N2 C12 C13 112.9(3) . .
C11 C12 C13 127.4(3) . .
N3 C13 C14 120.9(3) . .
N3 C13 C12 115.2(3) . .
C14 C13 C12 123.9(3) . .
C15 C14 C13 120.5(4) . .
C16 C15 C14 118.5(4) . .
C15 C16 C17 119.8(4) . .
N3 C17 C16 122.2(4) . .
N4 C18A C19A 121.9(5) . .
C18A C19A C20A 120.0(8) . .
C21A C20A C19A 117.3(10) . .
C22A C21A C20A 119.9(8) . .
N4 C22A C21A 122.6(5) . .
N4 C18B C19B 129.5(17) . .
C20B C19B C18B 119(3) . .
C21B C20B C19B 120(4) . .
C21B C22B N4 123.2(16) . .
C20B C21B C22B 118(3) . .
N5 C23 C24 122.3(3) . .
C25 C24 C23 119.1(4) . .
C26 C25 C24 118.9(4) . .
C25 C26 C27 119.1(3) . .
N5 C27 C26 123.2(3) . .
O2 C28 O2 129.1(4) . 2_656
O2 C28 C29 115.4(2) . .
O2 C28 C29 115.4(2) 2_656 .
O3 C32 C31 119.8(6) . .
O3 C32 C33 124.2(6) . .
C31 C32 C33 116.1(5) . .
F2 P1 F4 179.1(2) . .
F2 P1 F3 89.1(2) . .
F4 P1 F3 90.7(2) . .
F2 P1 F5 90.7(2) . .
F4 P1 F5 89.5(2) . .
F3 P1 F5 179.58(19) . .
F2 P1 F6 91.78(19) . .
F4 P1 F6 89.06(19) . .
F3 P1 F6 90.04(16) . .
F5 P1 F6 90.33(15) . .
F2 P1 F1 89.59(19) . .
F4 P1 F1 89.6(2) . .
F3 P1 F1 90.08(16) . .
F5 P1 F1 89.56(15) . .
F6 P1 F1 178.63(19) . .
O4 C43 C41 121.8(11) . .
O4 C43 C42 119.6(13) . .
C41 C43 C42 118.5(11) . .

loop_
_geom_bond_atom_site_label_1
_geom_bond_atom_site_label_2
_geom_bond_distance
_geom_bond_site_symmetry_2
Ru1 N2 1.950(3) .
Ru1 N1 2.012(3) .
Ru1 N3 2.067(3) .
Ru1 N4 2.092(3) .
Ru1 N5 2.093(3) .
Ru1 O2 2.122(2) .
N1 N1 1.328(5) 2_656
N1 C2 1.375(4) .
N2 C8 1.364(4) .
N2 C12 1.364(4) .
N3 C17 1.352(5) .
N3 C13 1.367(5) .
N4 C18B 1.239(16) .
N4 C22A 1.315(5) .
N4 C18A 1.358(5) .
N4 C22B 1.516(18) .
N5 C23 1.346(4) .
N5 C27 1.351(4) .
O1 C7 1.263(4) .
O2 C28 1.259(3) .
C1 C2 1.394(4) 2_656
C1 C2 1.394(4) .
C1 C3 1.485(6) .
C2 C8 1.466(5) .
C3 C4 1.390(4) 2_656
C3 C4 1.390(4) .
C4 C5 1.381(5) .
C5 C6 1.387(4) .
C6 C5 1.387(4) 2_656
C6 C7 1.486(7) .
C7 O1 1.263(4) 2_656
C8 C9 1.377(5) .
C9 C10 1.397(5) .
C10 C11 1.374(5) .
C11 C12 1.385(5) .
C12 C13 1.480(5) .
C13 C14 1.383(5) .
C14 C15 1.377(6) .
C15 C16 1.370(6) .
C16 C17 1.383(5) .
C18A C19A 1.369(7) .
C19A C20A 1.385(19) .
C20A C21A 1.383(18) .
C21A C22A 1.382(7) .
C18B C19B 1.37(3) .
C19B C20B 1.34(4) .
C20B C21B 1.33(6) .
C22B C21B 1.37(3) .
C23 C24 1.388(5) .
C24 C25 1.386(6) .
C25 C26 1.368(5) .
C26 C27 1.376(5) .
C28 O2 1.259(3) 2_656
C28 C29 1.516(7) .
O3 C32 1.239(6) .
C31 C32 1.438(7) .
C32 C33 1.476(8) .
P1 F2 1.559(3) .
P1 F4 1.564(3) .
P1 F3 1.576(3) .
P1 F5 1.577(3) .
P1 F6 1.589(3) .
P1 F1 1.590(3) .
O4 C43 1.188(11) .
C41 C43 1.476(13) .
C43 C42 1.481(16) .

loop_
_geom_hbond_atom_site_label_D
_geom_hbond_atom_site_label_H
_geom_hbond_atom_site_label_A
_geom_hbond_distance_DH
_geom_hbond_distance_HA
_geom_hbond_distance_DA
_geom_hbond_angle_DHA
O1 H1 O4 0.84 1.86 2.656(7) 157.5
